data_2228327
loop_
_publ_author_name
'Yang, Juan'
'Dai, Jun'
'Wang, Xiaohan'

_publ_section_title
;
 <i>catena</i>-Poly[[(benzoato-\k^2^<i>O</i>,<i>O</i>')(2,2'-bipyridine-\k^2^<i>N</i>,<i>N</i>')lead(II)]-\m~3~-nitrato-\k^4^<i>O</i>:<i>O</i>,<i>O</i>':<i>O</i>'']
;
_journal_coeditor_code GK2325
_journal_issue 12
_journal_name_full 'Acta Crystallographica Section E'
_journal_page_first m1686
_journal_paper_doi 10.1107/S160053681004907X
_journal_volume 66
_journal_year 2010
_chemical_formula_iupac
;
[Pb (C7 H5 O2) (N O3) (C10 H8 N2)]
;
_chemical_formula_moiety 'C17 H13 N3 O5 Pb'
_chemical_formula_sum 'C17 H13 N3 O5 Pb'
_chemical_formula_weight 546.49
_chemical_name_systematic
;
<i>catena</i>-Poly[[(benzoato-\k^2^<i>O</i>,<i>O</i>')(2,2'-bipyridine-
\k^2^<i>N</i>,<i>N</i>')lead(II)]-\m~3~-nitrato-
\k^4^<i>O</i>:<i>O</i>,<i>O</i>':<i>O</i>'']
;
_space_group_IT_number 2
_symmetry_cell_setting triclinic
_symmetry_space_group_name_Hall '-P 1'
_symmetry_space_group_name_H-M 'P -1'
_atom_sites_solution_hydrogens geom
_atom_sites_solution_primary direct
_atom_sites_solution_secondary difmap
_cell_angle_alpha 84.566(3)
_cell_angle_beta 86.593(3)
_cell_angle_gamma 83.729(2)
_cell_formula_units_Z 2
_cell_length_a 6.5389(11)
_cell_length_b 8.5052(14)
_cell_length_c 15.548(3)
_cell_measurement_reflns_used 3772
_cell_measurement_temperature 296(2)
_cell_measurement_theta_max 28.18
_cell_measurement_theta_min 2.63
_cell_volume 854.6(3)
_computing_cell_refinement 'SAINT (Bruker, 2007)'
_computing_data_collection 'APEX2 (Bruker, 2007)'
_computing_data_reduction 'SAINT (Bruker, 2007)'
_computing_molecular_graphics 'SHELXTL (Sheldrick, 2008)'
_computing_publication_material 'SHELXTL (Sheldrick, 2008)'
_computing_structure_refinement 'SHELXL97 (Sheldrick, 2008)'
_computing_structure_solution 'SHELXS97 (Sheldrick, 2008)'
_diffrn_ambient_temperature 296(2)
_diffrn_measured_fraction_theta_full 0.990
_diffrn_measured_fraction_theta_max 0.990
_diffrn_measurement_device_type 'Bruker APEXII CCD area-detector'
_diffrn_measurement_method '\f and \w'
_diffrn_radiation_monochromator graphite
_diffrn_radiation_source 'fine-focus sealed tube'
_diffrn_radiation_type MoK\a
_diffrn_radiation_wavelength 0.71073
_diffrn_reflns_av_R_equivalents 0.0297
_diffrn_reflns_av_sigmaI/netI 0.0575
_diffrn_reflns_limit_h_max 7
_diffrn_reflns_limit_h_min -7
_diffrn_reflns_limit_k_max 10
_diffrn_reflns_limit_k_min -9
_diffrn_reflns_limit_l_max 15
_diffrn_reflns_limit_l_min -18
_diffrn_reflns_number 4385
_diffrn_reflns_theta_full 25.01
_diffrn_reflns_theta_max 25.01
_diffrn_reflns_theta_min 2.65
_diffrn_standards_decay_% 0
_exptl_absorpt_coefficient_mu 9.905
_exptl_absorpt_correction_T_max 0.226
_exptl_absorpt_correction_T_min 0.118
_exptl_absorpt_correction_type multi-scan
_exptl_absorpt_process_details '(SADABS; Bruker, 2007)'
_exptl_crystal_colour colorless
_exptl_crystal_density_diffrn 2.124
_exptl_crystal_density_method 'not measured'
_exptl_crystal_description column
_exptl_crystal_F_000 516
_exptl_crystal_size_max 0.23
_exptl_crystal_size_mid 0.21
_exptl_crystal_size_min 0.15
_refine_diff_density_max 2.695
_refine_diff_density_min -2.786
_refine_ls_extinction_method none
_refine_ls_goodness_of_fit_ref 1.024
_refine_ls_hydrogen_treatment constr
_refine_ls_matrix_type full
_refine_ls_number_parameters 235
_refine_ls_number_reflns 2981
_refine_ls_number_restraints 0
_refine_ls_restrained_S_all 1.024
_refine_ls_R_factor_all 0.0395
_refine_ls_R_factor_gt 0.0370
_refine_ls_shift/su_max 0.001
_refine_ls_shift/su_mean 0.000
_refine_ls_structure_factor_coef Fsqd
_refine_ls_weighting_details 'calc w=1/[\s^2^(Fo^2^)+(0.0675P)^2^] where P=(Fo^2^+2Fc^2^)/3'
_refine_ls_weighting_scheme calc
_refine_ls_wR_factor_gt 0.0971
_refine_ls_wR_factor_ref 0.0988
_reflns_number_gt 2769
_reflns_number_total 2981
_reflns_threshold_expression I>2sigma(I)
_cod_data_source_file gk2325.cif
_cod_data_source_block I
_cod_database_code 2228327
_cod_database_fobs_code 2228327

loop_
_symmetry_equiv_pos_as_xyz
'x, y, z'
'-x, -y, -z'

loop_
_atom_site_type_symbol
_atom_site_label
_atom_site_fract_x
_atom_site_fract_y
_atom_site_fract_z
_atom_site_U_iso_or_equiv
_atom_site_adp_type
_atom_site_calc_flag
_atom_site_refinement_flags
_atom_site_occupancy
_atom_site_disorder_assembly
_atom_site_disorder_group
Pb Pb1 0.31380(3) 0.02444(2) 0.362929(15) 0.02612(13) Uani d . 1 . .
O O3 0.3180(9) 0.0845(7) 0.5451(4) 0.0433(14) Uani d . 1 . .
O O2 0.2641(8) -0.0974(7) 0.2180(4) 0.0409(13) Uani d . 1 . .
O O4 0.0370(9) 0.1789(8) 0.4866(4) 0.0546(16) Uani d . 1 . .
O O1 0.5402(9) 0.0249(7) 0.2331(4) 0.0443(14) Uani d . 1 . .
O O5 0.0478(10) 0.1446(10) 0.6257(5) 0.064(2) Uani d . 1 . .
N N3 0.1340(9) 0.1372(8) 0.5520(5) 0.0339(15) Uani d . 1 . .
N N1 0.4378(8) 0.2885(6) 0.3637(4) 0.0278(13) Uani d . 1 . .
N N2 0.1021(8) 0.2377(6) 0.2836(4) 0.0282(12) Uani d . 1 . .
C C1 0.6040(10) 0.3077(9) 0.4070(5) 0.0351(17) Uani d . 1 . .
H H1 0.6739 0.2188 0.4357 0.042 Uiso calc R 1 . .
C C16 0.5298(18) -0.2934(13) -0.0021(7) 0.064(3) Uani d . 1 . .
H H16 0.4584 -0.3589 -0.0314 0.076 Uiso calc R 1 . .
C C11 0.4407(11) -0.0630(9) 0.1930(5) 0.0328(17) Uani d . 1 . .
C C14 0.8340(17) -0.1765(12) 0.0162(8) 0.067(3) Uani d . 1 . .
H H14 0.9697 -0.1615 -0.0009 0.081 Uiso calc R 1 . .
C C10 -0.0635(12) 0.2054(10) 0.2451(5) 0.0349(18) Uani d . 1 . .
H H10 -0.0986 0.1017 0.2507 0.042 Uiso calc R 1 . .
C C8 -0.1339(12) 0.4738(10) 0.1900(6) 0.045(2) Uani d . 1 . .
H H8 -0.2144 0.5531 0.1583 0.054 Uiso calc R 1 . .
C C9 -0.1831(11) 0.3195(10) 0.1977(6) 0.0412(18) Uani d . 1 . .
H H9 -0.2966 0.2933 0.1709 0.049 Uiso calc R 1 . .
C C12 0.5419(13) -0.1335(9) 0.1145(5) 0.0360(18) Uani d . 1 . .
C C15 0.7274(19) -0.2662(12) -0.0304(7) 0.067(3) Uani d . 1 . .
H H15 0.7873 -0.3080 -0.0802 0.080 Uiso calc R 1 . .
C C3 0.5708(13) 0.5819(10) 0.3691(7) 0.050(2) Uani d . 1 . .
H H3 0.6165 0.6812 0.3708 0.060 Uiso calc R 1 . .
C C2 0.6744(12) 0.4517(10) 0.4106(6) 0.0420(19) Uani d . 1 . .
H H2 0.7907 0.4609 0.4406 0.050 Uiso calc R 1 . .
C C13 0.7444(14) -0.1082(10) 0.0878(6) 0.049(2) Uani d . 1 . .
H H13 0.8178 -0.0458 0.1181 0.058 Uiso calc R 1 . .
C C17 0.4357(15) -0.2243(11) 0.0694(6) 0.049(2) Uani d . 1 . .
H H17 0.3002 -0.2400 0.0864 0.058 Uiso calc R 1 . .
C C6 0.1514(10) 0.3891(7) 0.2771(5) 0.0268(14) Uani d . 1 . .
C C7 0.0347(11) 0.5089(9) 0.2296(5) 0.0395(18) Uani d . 1 . .
H H7 0.0708 0.6123 0.2246 0.047 Uiso calc R 1 . .
C C5 0.3344(10) 0.4157(7) 0.3236(5) 0.0275(14) Uani d . 1 . .
C C4 0.3976(13) 0.5674(9) 0.3244(7) 0.047(2) Uani d . 1 . .
H H4 0.3258 0.6557 0.2959 0.057 Uiso calc R 1 . .

loop_
_atom_site_aniso_label
_atom_site_aniso_U_11
_atom_site_aniso_U_22
_atom_site_aniso_U_33
_atom_site_aniso_U_12
_atom_site_aniso_U_13
_atom_site_aniso_U_23
Pb1 0.02844(18) 0.01828(18) 0.0322(2) -0.00253(11) -0.00343(11) -0.00370(12)
O3 0.039(3) 0.049(4) 0.041(3) 0.004(3) -0.007(2) -0.008(3)
O2 0.030(3) 0.042(3) 0.053(4) -0.014(2) 0.003(2) -0.010(3)
O4 0.041(3) 0.060(4) 0.060(4) 0.015(3) -0.022(3) -0.004(3)
O1 0.048(3) 0.047(3) 0.043(3) -0.023(3) 0.007(3) -0.019(3)
O5 0.050(4) 0.093(6) 0.056(4) -0.025(4) 0.012(3) -0.025(4)
N3 0.031(3) 0.029(3) 0.043(4) -0.006(3) -0.002(3) -0.007(3)
N1 0.028(3) 0.020(3) 0.036(3) -0.003(2) -0.005(2) -0.004(3)
N2 0.029(3) 0.024(3) 0.032(3) -0.004(2) -0.003(2) -0.004(3)
C1 0.027(3) 0.033(4) 0.046(5) -0.005(3) -0.010(3) -0.004(4)
C16 0.089(8) 0.062(7) 0.043(6) 0.003(6) -0.014(5) -0.023(5)
C11 0.034(4) 0.032(4) 0.031(4) 0.006(3) 0.002(3) -0.006(3)
C14 0.067(6) 0.055(6) 0.073(8) 0.000(5) 0.030(6) 0.001(6)
C10 0.039(4) 0.032(4) 0.035(4) -0.002(3) -0.007(3) -0.010(3)
C8 0.040(4) 0.040(5) 0.051(5) 0.005(3) -0.011(4) 0.008(4)
C9 0.033(4) 0.048(5) 0.044(5) -0.005(3) -0.011(3) -0.006(4)
C12 0.050(5) 0.026(4) 0.031(4) 0.004(3) -0.002(3) -0.002(3)
C15 0.102(8) 0.057(6) 0.038(6) 0.012(6) 0.012(5) -0.022(5)
C3 0.050(5) 0.028(4) 0.076(7) -0.010(4) -0.017(4) -0.013(4)
C2 0.040(4) 0.041(5) 0.051(5) -0.012(4) -0.008(4) -0.019(4)
C13 0.051(5) 0.040(5) 0.056(6) -0.008(4) 0.009(4) -0.018(4)
C17 0.056(5) 0.050(5) 0.042(5) -0.004(4) -0.009(4) -0.012(4)
C6 0.027(3) 0.021(3) 0.032(4) 0.003(3) -0.003(3) -0.003(3)
C7 0.042(4) 0.027(4) 0.048(5) 0.000(3) -0.004(4) 0.004(4)
C5 0.031(3) 0.022(3) 0.029(4) -0.003(3) -0.001(3) -0.006(3)
C4 0.050(5) 0.023(4) 0.070(6) -0.002(3) -0.013(4) -0.007(4)

loop_
_atom_type_symbol
_atom_type_description
_atom_type_scat_dispersion_real
_atom_type_scat_dispersion_imag
_atom_type_scat_source
C C 0.0033 0.0016 'International Tables Vol C Tables 4.2.6.8 and 6.1.1.4'
H H 0.0000 0.0000 'International Tables Vol C Tables 4.2.6.8 and 6.1.1.4'
N N 0.0061 0.0033 'International Tables Vol C Tables 4.2.6.8 and 6.1.1.4'
O O 0.0106 0.0060 'International Tables Vol C Tables 4.2.6.8 and 6.1.1.4'
Pb Pb -3.3944 10.1111 'International Tables Vol C Tables 4.2.6.8 and 6.1.1.4'

loop_
_geom_angle_atom_site_label_1
_geom_angle_atom_site_label_2
_geom_angle_atom_site_label_3
_geom_angle_site_symmetry_1
_geom_angle_site_symmetry_3
_geom_angle
_geom_angle_publ_flag
O1 Pb1 N2 . . 85.6(2) ?
O1 Pb1 N1 . . 80.21(18) ?
N2 Pb1 N1 . . 66.18(18) ?
O1 Pb1 O2 . . 51.83(16) ?
N2 Pb1 O2 . . 77.48(18) ?
N1 Pb1 O2 . . 121.47(18) ?
O1 Pb1 C11 . . 26.2(2) ?
N2 Pb1 C11 . . 83.2(2) ?
N1 Pb1 C11 . . 102.9(2) ?
O2 Pb1 C11 . . 25.91(19) ?
O1 Pb1 O4 . . 152.8(2) ?
N2 Pb1 O4 . . 72.48(18) ?
N1 Pb1 O4 . . 76.30(19) ?
O2 Pb1 O4 . . 133.87(16) ?
C11 Pb1 O4 . . 153.8(2) ?
O1 Pb1 O3 . . 139.88(17) ?
N2 Pb1 O3 . . 110.35(18) ?
N1 Pb1 O3 . . 73.97(19) ?
O2 Pb1 O3 . . 164.48(18) ?
C11 Pb1 O3 . . 162.4(2) ?
O4 Pb1 O3 . . 43.33(16) ?
O1 Pb1 O5 . 2_556 120.1(2) ?
N2 Pb1 O5 . 2_556 85.50(19) ?
N1 Pb1 O5 . 2_556 144.52(19) ?
O2 Pb1 O5 . 2_556 68.42(19) ?
C11 Pb1 O5 . 2_556 94.0(2) ?
O4 Pb1 O5 . 2_556 74.99(19) ?
O3 Pb1 O5 . 2_556 98.23(19) ?
O1 Pb1 O3 . 2_656 85.60(19) ?
N2 Pb1 O3 . 2_656 149.75(17) ?
N1 Pb1 O3 . 2_656 83.81(17) ?
O2 Pb1 O3 . 2_656 118.16(17) ?
C11 Pb1 O3 . 2_656 100.76(19) ?
O4 Pb1 O3 . 2_656 105.12(17) ?
O3 Pb1 O3 . 2_656 61.80(17) ?
O5 Pb1 O3 2_556 2_656 123.69(18) ?
N3 O3 Pb1 . . 95.6(5) ?
C11 O2 Pb1 . . 88.0(5) ?
N3 O4 Pb1 . . 98.6(4) ?
C11 O1 Pb1 . . 96.2(4) ?
O4 N3 O3 . . 120.0(7) ?
O4 N3 O5 . . 120.7(7) ?
O3 N3 O5 . . 119.3(7) ?
C5 N1 C1 . . 119.0(6) ?
C5 N1 Pb1 . . 119.9(4) ?
C1 N1 Pb1 . . 121.0(5) ?
C10 N2 C6 . . 119.1(6) ?
C10 N2 Pb1 . . 119.9(5) ?
C6 N2 Pb1 . . 121.0(4) ?
N1 C1 C2 . . 122.8(7) ?
C15 C16 C17 . . 120.9(10) ?
O2 C11 O1 . . 122.8(7) ?
O2 C11 C12 . . 118.6(7) ?
O1 C11 C12 . . 118.6(7) ?
O2 C11 Pb1 . . 66.1(4) ?
O1 C11 Pb1 . . 57.6(4) ?
C12 C11 Pb1 . . 167.3(6) ?
C15 C14 C13 . . 121.3(10) ?
N2 C10 C9 . . 122.2(7) ?
C7 C8 C9 . . 119.2(8) ?
C10 C9 C8 . . 119.3(7) ?
C17 C12 C13 . . 119.8(8) ?
C17 C12 C11 . . 119.5(8) ?
C13 C12 C11 . . 120.7(8) ?
C14 C15 C16 . . 118.7(9) ?
C2 C3 C4 . . 120.5(7) ?
C3 C2 C1 . . 118.5(7) ?
C14 C13 C12 . . 119.3(9) ?
C12 C17 C16 . . 119.9(9) ?
N2 C6 C7 . . 120.8(6) ?
N2 C6 C5 . . 115.7(6) ?
C7 C6 C5 . . 123.5(6) ?
C8 C7 C6 . . 119.4(7) ?
N1 C5 C4 . . 121.4(7) ?
N1 C5 C6 . . 117.2(5) ?
C4 C5 C6 . . 121.4(7) ?
C3 C4 C5 . . 117.8(8) ?
N1 C1 H1 . . 118.6 ?
C2 C1 H1 . . 118.6 ?
C1 C2 H2 . . 120.8 ?
C3 C2 H2 . . 120.7 ?
C2 C3 H3 . . 120.0 ?
C4 C3 H3 . . 120.0 ?
H4 C4 C3 . . 121.1 ?
H4 C4 C5 . . 121.1 ?
C6 C7 H7 . . 120.3 ?
H7 C7 C8 . . 120.3 ?
H8 C8 C7 . . 120.4 ?
H8 C8 C9 . . 120.4 ?
C8 C9 H9 . . 120.4 ?
H9 C9 C10 . . 120.3 ?
C9 C10 H10 . . 118.9 ?
H10 C10 N2 . . 118.9 ?
C12 C13 H13 . . 120.4 ?
H13 C13 C14 . . 120.3 ?
H14 C14 C13 . . 119.4 ?
H14 C14 C15 . . 119.3 ?
H15 C15 C14 . . 120.7 ?
H15 C15 C16 . . 120.6 ?
C15 C16 H16 . . 119.5 ?
C17 C16 H16 . . 119.6 ?
H17 C17 C12 . . 120.1 ?
H17 C17 C16 . . 120.0 ?

loop_
_geom_bond_atom_site_label_1
_geom_bond_atom_site_label_2
_geom_bond_site_symmetry_2
_geom_bond_distance
_geom_bond_publ_flag
Pb1 O1 . 2.432(5) y
Pb1 N2 . 2.441(6) y
Pb1 N1 . 2.471(5) y
Pb1 O2 . 2.619(6) y
Pb1 C11 . 2.863(7) ?
Pb1 O4 . 2.871(6) y
Pb1 O3 . 2.928(6) y
Pb1 O3 2_656 2.893(6) y
Pb1 O5 2_556 2.887(7) y
O3 N3 . 1.239(9) ?
O2 C11 . 1.252(9) ?
O4 N3 . 1.234(9) ?
O1 C11 . 1.270(10) ?
O5 N3 . 1.251(9) ?
N1 C5 . 1.333(9) ?
N1 C1 . 1.344(9) ?
N2 C10 . 1.334(10) ?
N2 C6 . 1.355(8) ?
C1 C2 . 1.362(10) ?
C1 H1 . 0.9300 ?
C2 H2 . 0.9300 ?
C16 C15 . 1.376(16) ?
C16 H16 . 0.9300 ?
C15 H15 . 0.9300 ?
C16 C17 . 1.387(13) ?
C11 C12 . 1.498(11) ?
C13 H13 . 0.9300 ?
C14 H14 . 0.9300 ?
C14 C13 . 1.375(13) ?
C14 C15 . 1.368(16) ?
C10 C9 . 1.365(12) ?
C8 H8 . 0.9300 ?
C9 H9 . 0.9300 ?
C10 H10 . 0.9300 ?
C8 C7 . 1.368(12) ?
C8 C9 . 1.378(11) ?
C12 C17 . 1.359(12) ?
C17 H17 . 0.9300 ?
C12 C13 . 1.397(12) ?
C3 C4 . 1.386(12) ?
C3 C2 . 1.361(12) ?
C6 C7 . 1.386(10) ?
C7 H7 . 0.9300 ?
C6 C5 . 1.483(9) ?
C5 C4 . 1.399(10) ?
C3 H3 . 0.9300 ?
C4 H4 . 0.9300 ?
